data_7049626
loop_
_publ_author_name
'Tong, Wen Quan'
'Liu, WeiNi'
'Ma, Lu-Lu'
'Wang, Yao'
'Wang, Jiao-Min'
'Wang, Yao-Yu'
'Hou, Lei'

_publ_section_title
;
 Five new 3D transition MOFs based on
 1-(3,5-dicarboxylatobenzyl)-3,5-pyrazole dicarboxylic acid displaying the
 unique luminescent sensing towards Fe3+ and magnetic properties
;
_journal_name_full 'Dalton Transactions'
_journal_paper_doi 10.1039/C9DT00933G
_journal_year 2019
_chemical_formula_moiety '0.5(C56 H40 Cd6 Cl4 N8 O36), 2(H2 O)'
_chemical_formula_sum 'C28 H24 Cd3 Cl2 N4 O20'
_chemical_formula_weight 1144.61
_space_group_crystal_system monoclinic
_space_group_IT_number 14
_space_group_name_Hall '-P 2yn'
_space_group_name_H-M_alt 'P 1 21/n 1'
_symmetry_space_group_name_Hall '-P 2yn'
_symmetry_space_group_name_H-M 'P 1 21/n 1'
_atom_sites_solution_hydrogens mixed
_audit_creation_method SHELXL-2014/7
_audit_update_record
;
2019-04-05 deposited with the CCDC.    2019-04-09 downloaded from the CCDC.
;
_cell_angle_alpha 90
_cell_angle_beta 107.306(11)
_cell_angle_gamma 90
_cell_formula_units_Z 2
_cell_length_a 10.880(9)
_cell_length_b 12.209(9)
_cell_length_c 14.708(12)
_cell_measurement_reflns_used 8142
_cell_measurement_temperature 296(2)
_cell_measurement_theta_max 27.78
_cell_measurement_theta_min 2.57
_cell_volume 1865(3)
_computing_cell_refinement 'SAINT v8.34A (Bruker, 2013)'
_computing_data_reduction 'SAINT v8.34A (Bruker, 2013)'
_computing_molecular_graphics 'Olex2 (Dolomanov et al., 2009)'
_computing_publication_material 'Olex2 (Dolomanov et al., 2009)'
_computing_structure_refinement 'SHELXL-2014/7 (Sheldrick, 2014)'
_computing_structure_solution 'SHELXS-97 (Sheldrick, 2008)'
_diffrn_ambient_temperature 296(2)
_diffrn_measured_fraction_theta_full 0.987
_diffrn_measured_fraction_theta_max 0.987
_diffrn_measurement_device_type 'Bruker APEX-II CCD'
_diffrn_measurement_method '\f and \w scans'
_diffrn_radiation_type MoK\a
_diffrn_radiation_wavelength 0.71073
_diffrn_reflns_av_R_equivalents 0.0244
_diffrn_reflns_av_unetI/netI 0.0262
_diffrn_reflns_Laue_measured_fraction_full 0.987
_diffrn_reflns_Laue_measured_fraction_max 0.987
_diffrn_reflns_limit_h_max 12
_diffrn_reflns_limit_h_min -12
_diffrn_reflns_limit_k_max 14
_diffrn_reflns_limit_k_min -11
_diffrn_reflns_limit_l_max 17
_diffrn_reflns_limit_l_min -17
_diffrn_reflns_number 8676
_diffrn_reflns_point_group_measured_fraction_full 0.987
_diffrn_reflns_point_group_measured_fraction_max 0.987
_diffrn_reflns_theta_full 25.041
_diffrn_reflns_theta_max 25.041
_diffrn_reflns_theta_min 2.210
_exptl_absorpt_coefficient_mu 1.926
_exptl_absorpt_correction_T_max 0.7457
_exptl_absorpt_correction_T_min 0.5337
_exptl_absorpt_correction_type multi-scan
_exptl_crystal_density_diffrn 2.038
_exptl_crystal_density_method 'not measured'
_exptl_crystal_description block
_exptl_crystal_F_000 1116
_exptl_crystal_size_max 0.140
_exptl_crystal_size_mid 0.130
_exptl_crystal_size_min 0.100
_refine_diff_density_max 1.781
_refine_diff_density_min -1.183
_refine_diff_density_rms 0.117
_refine_ls_extinction_method none
_refine_ls_goodness_of_fit_ref 1.080
_refine_ls_hydrogen_treatment constr
_refine_ls_matrix_type full
_refine_ls_number_parameters 261
_refine_ls_number_reflns 3266
_refine_ls_number_restraints 7
_refine_ls_restrained_S_all 1.183
_refine_ls_R_factor_all 0.0301
_refine_ls_R_factor_gt 0.0293
_refine_ls_shift/su_max 0.001
_refine_ls_shift/su_mean 0.000
_refine_ls_structure_factor_coef Fsqd
_refine_ls_weighting_details 'w=1/[\s^2^(Fo^2^)+(0.0333P)^2^+5.8097P] where P=(Fo^2^+2Fc^2^)/3'
_refine_ls_weighting_scheme calc
_refine_ls_wR_factor_gt 0.0750
_refine_ls_wR_factor_ref 0.0756
_reflns_Friedel_coverage 0.000
_reflns_number_gt 3131
_reflns_number_total 3266
_reflns_threshold_expression 'I > 2\s(I)'
_cod_data_source_file c9dt00933g2.cif
_cod_data_source_block 4(Cd)
_cod_database_code 7049626
_shelx_shelxl_version_number 2014/7
_shelx_space_group_comment
;
The symmetry employed for this shelxl refinement is uniquely defined
by the following loop, which should always be used as a source of
symmetry information in preference to the above space-group names.
They are only intended as comments.
;
_shelx_estimated_absorpt_t_min 0.774
_shelx_estimated_absorpt_t_max 0.831

loop_
_space_group_symop_operation_xyz
'x, y, z'
'-x+1/2, y+1/2, -z+1/2'
'-x, -y, -z'
'x-1/2, -y-1/2, z-1/2'

loop_
_atom_site_label
_atom_site_type_symbol
_atom_site_fract_x
_atom_site_fract_y
_atom_site_fract_z
_atom_site_U_iso_or_equiv
_atom_site_adp_type
_atom_site_occupancy
_atom_site_site_symmetry_order
_atom_site_calc_flag
_atom_site_refinement_flags_posn
_atom_site_refinement_flags_adp
_atom_site_refinement_flags_occupancy
Cd1 Cd 0.64533(2) 0.40637(2) 0.03243(2) 0.01424(10) Uani 1 1 d . . .
Cd2 Cd 1.0000 0.5000 0.0000 0.02410(12) Uani 1 2 d S . P
Cl1 Cl 0.85467(9) 0.33159(8) 0.01050(8) 0.0332(2) Uani 1 1 d . . .
O1 O 0.4647(2) 0.4704(2) 0.08198(17) 0.0204(5) Uani 1 1 d . . .
O2 O 0.3919(3) 0.4924(2) 0.2103(2) 0.0319(7) Uani 1 1 d . . .
O3 O 0.7605(3) 0.0475(2) 0.37034(19) 0.0280(6) Uani 1 1 d . . .
O4 O 0.6276(3) 0.1229(2) 0.4477(2) 0.0346(7) Uani 1 1 d . . .
O5 O 0.8732(3) 0.0216(3) -0.1077(2) 0.0412(8) Uani 1 1 d . . .
H5 H 0.8907 0.0089 -0.1572 0.062 Uiso 1 1 calc R U .
O6 O 0.7574(5) -0.1325(4) -0.1482(3) 0.0828(13) Uani 1 1 d . U .
O7 O 0.4779(3) -0.2596(2) 0.0540(2) 0.0377(7) Uani 1 1 d . . .
O8 O 0.4662(4) -0.1481(3) 0.1741(2) 0.0473(9) Uani 1 1 d . . .
H8 H 0.4052 -0.1875 0.1740 0.071 Uiso 1 1 calc R U .
O9 O 1.1208(4) 0.4727(4) 0.1583(3) 0.0610(11) Uani 1 1 d . . .
H9A H 1.1810 0.4296 0.1557 0.092 Uiso 1 1 d R U .
H9B H 1.0952 0.4491 0.2039 0.092 Uiso 1 1 d R U .
O10 O 0.2780(4) -0.2490(3) 0.2028(3) 0.0560(10) Uani 1 1 d . . .
H10A H 0.2196 -0.2006 0.1946 0.084 Uiso 1 1 d R U .
H10B H 0.2720 -0.2861 0.2502 0.084 Uiso 1 1 d R U .
N1 N 0.6339(3) 0.3088(2) 0.17362(19) 0.0153(6) Uani 1 1 d . . .
N2 N 0.6929(3) 0.2240(2) 0.23080(19) 0.0148(6) Uani 1 1 d . . .
C1 C 0.4609(3) 0.4454(3) 0.1667(2) 0.0170(7) Uani 1 1 d . . .
C2 C 0.5458(3) 0.3501(3) 0.2145(2) 0.0157(7) Uani 1 1 d . . .
C3 C 0.5491(3) 0.2909(3) 0.2983(2) 0.0191(7) Uani 1 1 d . . .
H3 H 0.4995 0.3033 0.3390 0.023 Uiso 1 1 calc R U .
C4 C 0.6430(3) 0.2100(3) 0.3067(2) 0.0161(7) Uani 1 1 d . . .
C5 C 0.6809(3) 0.1192(3) 0.3817(2) 0.0181(7) Uani 1 1 d . . .
C6 C 0.7964(3) 0.1621(3) 0.2044(2) 0.0153(6) Uani 1 1 d . . .
H6A H 0.8565 0.1326 0.2617 0.018 Uiso 1 1 calc R U .
H6B H 0.8434 0.2125 0.1759 0.018 Uiso 1 1 calc R U .
C7 C 0.7437(3) 0.0673(3) 0.1340(2) 0.0165(7) Uani 1 1 d . . .
C8 C 0.7925(4) 0.0508(3) 0.0559(3) 0.0214(7) Uani 1 1 d . . .
H8A H 0.8535 0.0989 0.0458 0.026 Uiso 1 1 calc R U .
C9 C 0.7491(4) -0.0389(3) -0.0072(3) 0.0259(8) Uani 1 1 d . . .
C10 C 0.6585(4) -0.1135(3) 0.0087(3) 0.0270(8) Uani 1 1 d . . .
H10 H 0.6316 -0.1731 -0.0316 0.032 Uiso 1 1 calc R U .
C11 C 0.6091(4) -0.0968(3) 0.0862(3) 0.0208(7) Uani 1 1 d . . .
C12 C 0.6506(4) -0.0061(3) 0.1481(3) 0.0216(7) Uani 1 1 d . . .
H12 H 0.6163 0.0051 0.1982 0.026 Uiso 1 1 calc R U .
C13 C 0.5104(4) -0.1758(3) 0.1027(3) 0.0240(8) Uani 1 1 d . . .
C14 C 0.7941(5) -0.0554(4) -0.0940(3) 0.0426(11) Uani 1 1 d . U .

loop_
_atom_site_aniso_label
_atom_site_aniso_U_11
_atom_site_aniso_U_22
_atom_site_aniso_U_33
_atom_site_aniso_U_23
_atom_site_aniso_U_13
_atom_site_aniso_U_12
Cd1 0.01662(15) 0.01345(15) 0.01437(14) 0.00002(8) 0.00726(10) -0.00104(9)
Cd2 0.0252(2) 0.0279(2) 0.0239(2) -0.00505(15) 0.01461(16) -0.00567(16)
Cl1 0.0291(5) 0.0228(5) 0.0569(6) 0.0035(4) 0.0269(5) 0.0000(4)
O1 0.0235(13) 0.0234(13) 0.0173(12) 0.0071(10) 0.0105(10) 0.0063(10)
O2 0.0401(16) 0.0359(16) 0.0262(14) 0.0096(12) 0.0201(13) 0.0200(13)
O3 0.0352(15) 0.0257(14) 0.0261(14) 0.0111(11) 0.0134(12) 0.0139(12)
O4 0.0491(18) 0.0313(15) 0.0340(16) 0.0126(13) 0.0283(14) 0.0063(14)
O5 0.059(2) 0.0472(19) 0.0280(16) -0.0083(14) 0.0288(15) -0.0126(16)
O6 0.102(2) 0.0813(19) 0.0754(19) -0.0377(15) 0.0419(16) -0.0220(16)
O7 0.0448(18) 0.0288(15) 0.0397(17) -0.0143(13) 0.0129(14) -0.0175(14)
O8 0.063(2) 0.0425(19) 0.050(2) -0.0165(15) 0.0368(18) -0.0282(17)
O9 0.050(2) 0.096(3) 0.0365(19) 0.017(2) 0.0110(16) -0.003(2)
O10 0.059(2) 0.061(2) 0.061(2) 0.0213(19) 0.0361(19) -0.0051(19)
N1 0.0196(14) 0.0131(13) 0.0151(13) 0.0016(11) 0.0079(11) 0.0015(11)
N2 0.0183(14) 0.0132(13) 0.0149(13) -0.0001(11) 0.0080(11) 0.0010(11)
C1 0.0185(17) 0.0163(16) 0.0176(16) 0.0026(13) 0.0076(13) 0.0010(14)
C2 0.0180(16) 0.0148(16) 0.0156(16) 0.0017(13) 0.0066(13) 0.0013(13)
C3 0.0229(17) 0.0209(17) 0.0175(16) 0.0048(14) 0.0122(14) 0.0035(14)
C4 0.0194(16) 0.0159(16) 0.0143(15) 0.0016(13) 0.0068(13) -0.0012(13)
C5 0.0206(17) 0.0171(16) 0.0171(17) 0.0028(13) 0.0065(14) -0.0007(14)
C6 0.0144(15) 0.0163(16) 0.0183(16) -0.0014(13) 0.0096(13) 0.0005(13)
C7 0.0203(17) 0.0137(15) 0.0165(16) 0.0007(13) 0.0072(13) 0.0033(13)
C8 0.0273(19) 0.0182(17) 0.0227(18) 0.0009(14) 0.0134(15) 0.0014(15)
C9 0.037(2) 0.0238(19) 0.0214(18) -0.0012(15) 0.0153(16) 0.0020(16)
C10 0.040(2) 0.0215(18) 0.0205(18) -0.0054(15) 0.0106(16) -0.0023(17)
C11 0.0258(19) 0.0165(17) 0.0190(17) -0.0001(13) 0.0046(14) -0.0004(14)
C12 0.0272(19) 0.0198(18) 0.0193(17) -0.0021(14) 0.0090(15) 0.0005(15)
C13 0.0288(19) 0.0213(19) 0.0207(18) -0.0006(15) 0.0055(15) -0.0010(15)
C14 0.065(3) 0.041(2) 0.035(2) -0.0022(16) 0.035(2) -0.003(2)

loop_
_atom_type_symbol
_atom_type_description
_atom_type_scat_dispersion_real
_atom_type_scat_dispersion_imag
_atom_type_scat_source
C C 0.0033 0.0016 'International Tables Vol C Tables 4.2.6.8 and 6.1.1.4'
H H 0.0000 0.0000 'International Tables Vol C Tables 4.2.6.8 and 6.1.1.4'
Cd Cd -0.8075 1.2024 'International Tables Vol C Tables 4.2.6.8 and 6.1.1.4'
Cl Cl 0.1484 0.1585 'International Tables Vol C Tables 4.2.6.8 and 6.1.1.4'
N N 0.0061 0.0033 'International Tables Vol C Tables 4.2.6.8 and 6.1.1.4'
O O 0.0106 0.0060 'International Tables Vol C Tables 4.2.6.8 and 6.1.1.4'

loop_
_geom_angle_atom_site_label_1
_geom_angle_atom_site_label_2
_geom_angle_atom_site_label_3
_geom_angle
_geom_angle_site_symmetry_1
_geom_angle_site_symmetry_3
O3 Cd1 O1 90.19(11) 2_655 3_665
O3 Cd1 O7 170.39(10) 2_655 3_655
O1 Cd1 O7 90.80(12) 3_665 3_655
O3 Cd1 O1 79.68(10) 2_655 .
O1 Cd1 O1 73.60(10) 3_665 .
O7 Cd1 O1 91.44(11) 3_655 .
O3 Cd1 N1 87.85(11) 2_655 .
O1 Cd1 N1 142.69(9) 3_665 .
O7 Cd1 N1 85.57(11) 3_655 .
O1 Cd1 N1 69.40(9) . .
O3 Cd1 Cl1 95.61(9) 2_655 .
O1 Cd1 Cl1 115.35(7) 3_665 .
O7 Cd1 Cl1 92.60(10) 3_655 .
O1 Cd1 Cl1 170.11(6) . .
N1 Cd1 Cl1 101.92(7) . .
O4 Cd2 O4 180.00(13) 4_665 2_655
O4 Cd2 O9 88.66(14) 4_665 3_765
O4 Cd2 O9 91.34(14) 2_655 3_765
O4 Cd2 O9 91.34(14) 4_665 .
O4 Cd2 O9 88.66(14) 2_655 .
O9 Cd2 O9 180.0 3_765 .
O4 Cd2 Cl1 86.76(9) 4_665 .
O4 Cd2 Cl1 93.24(9) 2_655 .
O9 Cd2 Cl1 90.02(11) 3_765 .
O9 Cd2 Cl1 89.98(11) . .
O4 Cd2 Cl1 93.24(9) 4_665 3_765
O4 Cd2 Cl1 86.76(9) 2_655 3_765
O9 Cd2 Cl1 89.98(11) 3_765 3_765
O9 Cd2 Cl1 90.02(11) . 3_765
Cl1 Cd2 Cl1 180.0 . 3_765
Cd1 Cl1 Cd2 107.56(6) . .
C1 O1 Cd1 134.2(2) . 3_665
C1 O1 Cd1 118.3(2) . .
Cd1 O1 Cd1 106.40(10) 3_665 .
C5 O3 Cd1 129.2(2) . 2_645
C5 O4 Cd2 133.1(3) . 2_645
C14 O5 H5 109.5 . .
C13 O7 Cd1 162.5(3) . 3_655
C13 O8 H8 109.5 . .
Cd2 O9 H9A 104.9 . .
Cd2 O9 H9B 128.1 . .
H9A O9 H9B 105.3 . .
H10A O10 H10B 104.5 . .
N2 N1 C2 105.7(3) . .
N2 N1 Cd1 139.7(2) . .
C2 N1 Cd1 114.5(2) . .
N1 N2 C4 111.3(3) . .
N1 N2 C6 118.2(3) . .
C4 N2 C6 130.5(3) . .
O2 C1 O1 125.1(3) . .
O2 C1 C2 118.9(3) . .
O1 C1 C2 115.9(3) . .
N1 C2 C3 110.7(3) . .
N1 C2 C1 119.1(3) . .
C3 C2 C1 130.3(3) . .
C4 C3 C2 105.4(3) . .
C4 C3 H3 127.3 . .
C2 C3 H3 127.3 . .
N2 C4 C3 106.9(3) . .
N2 C4 C5 125.6(3) . .
C3 C4 C5 127.4(3) . .
O4 C5 O3 127.3(3) . .
O4 C5 C4 116.0(3) . .
O3 C5 C4 116.7(3) . .
N2 C6 C7 113.2(3) . .
N2 C6 H6A 108.9 . .
C7 C6 H6A 108.9 . .
N2 C6 H6B 108.9 . .
C7 C6 H6B 108.9 . .
H6A C6 H6B 107.8 . .
C12 C7 C8 119.2(3) . .
C12 C7 C6 121.1(3) . .
C8 C7 C6 119.7(3) . .
C7 C8 C9 120.4(3) . .
C7 C8 H8A 119.8 . .
C9 C8 H8A 119.8 . .
C10 C9 C8 120.1(3) . .
C10 C9 C14 118.1(4) . .
C8 C9 C14 121.7(4) . .
C9 C10 C11 119.5(3) . .
C9 C10 H10 120.2 . .
C11 C10 H10 120.2 . .
C10 C11 C12 120.4(3) . .
C10 C11 C13 119.7(3) . .
C12 C11 C13 119.9(3) . .
C7 C12 C11 120.3(3) . .
C7 C12 H12 119.8 . .
C11 C12 H12 119.8 . .
O7 C13 O8 124.2(4) . .
O7 C13 C11 121.7(3) . .
O8 C13 C11 114.0(3) . .
O6 C14 O5 123.2(4) . .
O6 C14 C9 121.9(5) . .
O5 C14 C9 114.9(4) . .

loop_
_geom_bond_atom_site_label_1
_geom_bond_atom_site_label_2
_geom_bond_distance
_geom_bond_site_symmetry_2
Cd1 O3 2.279(3) 2_655
Cd1 O1 2.309(3) 3_665
Cd1 O7 2.368(3) 3_655
Cd1 O1 2.420(3) .
Cd1 N1 2.429(3) .
Cd1 Cl1 2.5617(19) .
Cd2 O4 2.325(3) 4_665
Cd2 O4 2.325(3) 2_655
Cd2 O9 2.332(4) 3_765
Cd2 O9 2.332(4) .
Cd2 Cl1 2.6262(17) .
Cd2 Cl1 2.6263(17) 3_765
O1 C1 1.295(4) .
O1 Cd1 2.309(3) 3_665
O2 C1 1.262(4) .
O3 C5 1.277(5) .
O3 Cd1 2.279(3) 2_645
O4 C5 1.271(4) .
O4 Cd2 2.325(3) 2_645
O5 C14 1.329(6) .
O5 H5 0.8200 .
O6 C14 1.221(6) .
O7 C13 1.240(5) .
O7 Cd1 2.368(3) 3_655
O8 C13 1.322(5) .
O8 H8 0.8200 .
O9 H9A 0.8500 .
O9 H9B 0.8500 .
O10 H10A 0.8500 .
O10 H10B 0.8500 .
N1 N2 1.367(4) .
N1 C2 1.371(4) .
N2 C4 1.390(4) .
N2 C6 1.501(4) .
C1 C2 1.521(5) .
C2 C3 1.420(5) .
C3 C4 1.400(5) .
C3 H3 0.9300 .
C4 C5 1.531(5) .
C6 C7 1.545(5) .
C6 H6A 0.9700 .
C6 H6B 0.9700 .
C7 C12 1.413(5) .
C7 C8 1.416(5) .
C8 C9 1.422(5) .
C8 H8A 0.9300 .
C9 C10 1.411(6) .
C9 C14 1.512(5) .
C10 C11 1.412(5) .
C10 H10 0.9300 .
C11 C12 1.420(5) .
C11 C13 1.516(5) .
C12 H12 0.9300 .
